data_7022597
loop_
_publ_author_name
'Bhargavi, G.'
'Rajasekharan, M. V.'
'Costes, J.-P.'
'Tuchagues, J.-P.'

_publ_section_title
;
 A new end-on azido bridged Mn(III) single-chain magnet and its dimeric
 single molecule magnet polymorph. Synthesis, structure and magnetic
 properties of [Mn(5-Clsalpn)N3]n and phenoxo bridged [Mn(5-Clsalpn)N3]2.
;
_journal_issue 22
_journal_name_full 'Dalton transactions (Cambridge, England : 2003)'
_journal_page_first 8113
_journal_page_last 8123
_journal_paper_doi 10.1039/c3dt31966k
_journal_volume 42
_journal_year 2013
_chemical_formula_moiety 'C17 H14 Cl2 Mn N5 O2'
_chemical_formula_sum 'C17 H14 Cl2 Mn N5 O2'
_chemical_formula_weight 446.17
_chemical_name_common '[Mn(5-Clsalpn)N3]n'
_chemical_name_systematic
;
?
;
_space_group_IT_number 15
_symmetry_cell_setting monoclinic
_symmetry_space_group_name_Hall '-C 2yc'
_symmetry_space_group_name_H-M 'C 1 2/c 1'
_atom_sites_solution_hydrogens geom
_atom_sites_solution_primary direct
_atom_sites_solution_secondary difmap
_audit_creation_method SHELXL-97
_cell_angle_alpha 90.00
_cell_angle_beta 114.162(8)
_cell_angle_gamma 90.00
_cell_formula_units_Z 8
_cell_length_a 24.035(4)
_cell_length_b 8.5326(14)
_cell_length_c 19.386(3)
_cell_measurement_reflns_used 7175
_cell_measurement_temperature 100(2)
_cell_measurement_theta_max 28.25
_cell_measurement_theta_min 2.29
_cell_volume 3627.4(10)
_computing_cell_refinement 'Bruker SMART'
_computing_data_collection 'Bruker SMART'
_computing_data_reduction 'Bruker SAINT'
_computing_molecular_graphics 'Bruker SHELXTL'
_computing_publication_material 'Bruker SHELXTL'
_computing_structure_refinement 'Bruker SHELXTL'
_computing_structure_solution 'Bruker SHELXTL'
_diffrn_ambient_temperature 100(2)
_diffrn_measured_fraction_theta_full 0.999
_diffrn_measured_fraction_theta_max 0.966
_diffrn_measurement_device_type 'CCD area detector'
_diffrn_measurement_method 'phi and omega scans'
_diffrn_radiation_monochromator graphite
_diffrn_radiation_source 'fine-focus sealed tube'
_diffrn_radiation_type MoK\a
_diffrn_radiation_wavelength 0.71073
_diffrn_reflns_av_R_equivalents 0.0273
_diffrn_reflns_av_sigmaI/netI 0.0219
_diffrn_reflns_limit_h_max 32
_diffrn_reflns_limit_h_min -31
_diffrn_reflns_limit_k_max 11
_diffrn_reflns_limit_k_min -11
_diffrn_reflns_limit_l_max 25
_diffrn_reflns_limit_l_min -25
_diffrn_reflns_number 20426
_diffrn_reflns_theta_full 25.00
_diffrn_reflns_theta_max 28.25
_diffrn_reflns_theta_min 1.86
_exptl_absorpt_coefficient_mu 1.046
_exptl_absorpt_correction_T_max 0.870
_exptl_absorpt_correction_T_min 0.736
_exptl_absorpt_correction_type empirical
_exptl_absorpt_process_details sadabs
_exptl_crystal_colour green
_exptl_crystal_density_diffrn 1.634
_exptl_crystal_density_method 'not measured'
_exptl_crystal_description needle
_exptl_crystal_F_000 1808
_exptl_crystal_size_max 0.46
_exptl_crystal_size_mid 0.20
_exptl_crystal_size_min 0.13
_refine_diff_density_max 0.442
_refine_diff_density_min -0.243
_refine_diff_density_rms 0.061
_refine_ls_extinction_method none
_refine_ls_goodness_of_fit_ref 1.056
_refine_ls_hydrogen_treatment constr
_refine_ls_matrix_type full
_refine_ls_number_parameters 244
_refine_ls_number_reflns 4344
_refine_ls_number_restraints 0
_refine_ls_restrained_S_all 1.056
_refine_ls_R_factor_all 0.0431
_refine_ls_R_factor_gt 0.0382
_refine_ls_shift/su_max 0.000
_refine_ls_shift/su_mean 0.000
_refine_ls_structure_factor_coef Fsqd
_refine_ls_weighting_details 'calc w=1/[\s^2^(Fo^2^)+(0.0491P)^2^+3.5042P] where P=(Fo^2^+2Fc^2^)/3'
_refine_ls_weighting_scheme calc
_refine_ls_wR_factor_gt 0.0936
_refine_ls_wR_factor_ref 0.0968
_reflns_number_gt 3921
_reflns_number_total 4344
_reflns_threshold_expression >2sigma(I)
_cod_data_source_file c3dt31966k.txt
_cod_data_source_block compound-1a
_cod_original_sg_symbol_H-M C2/c
_cod_database_code 7022597

loop_
_symmetry_equiv_pos_as_xyz
'x, y, z'
'-x, y, -z+1/2'
'x+1/2, y+1/2, z'
'-x+1/2, y+1/2, -z+1/2'
'-x, -y, -z'
'x, -y, z-1/2'
'-x+1/2, -y+1/2, -z'
'x+1/2, -y+1/2, z-1/2'

loop_
_atom_site_label
_atom_site_type_symbol
_atom_site_fract_x
_atom_site_fract_y
_atom_site_fract_z
_atom_site_U_iso_or_equiv
_atom_site_adp_type
_atom_site_occupancy
_atom_site_symmetry_multiplicity
_atom_site_calc_flag
_atom_site_refinement_flags
Mn Mn 0.248976(11) 0.30068(3) 0.244061(13) 0.02321(9) Uani 1 1 d .
Cl1 Cl 0.04803(3) -0.03568(9) 0.38932(4) 0.0625(2) Uani 1 1 d .
Cl2 Cl 0.54915(3) -0.02603(11) 0.39917(5) 0.0794(3) Uani 1 1 d .
O1 O 0.21507(6) 0.35388(14) 0.31291(7) 0.0283(3) Uani 1 1 d .
O2 O 0.32771(5) 0.35033(15) 0.31815(7) 0.0296(3) Uani 1 1 d .
N1 N 0.16536(7) 0.22090(17) 0.17180(8) 0.0275(3) Uani 1 1 d .
N2 N 0.28854(7) 0.22236(17) 0.17580(8) 0.0285(3) Uani 1 1 d .
N3 N 0.23297(7) 0.53988(17) 0.19522(8) 0.0286(3) Uani 1 1 d .
N4 N 0.21230(7) 0.56416(17) 0.12821(9) 0.0302(3) Uani 1 1 d .
N5 N 0.19267(10) 0.5909(2) 0.06459(10) 0.0478(5) Uani 1 1 d .
C1 C 0.17682(8) 0.2648(2) 0.32826(10) 0.0267(3) Uani 1 1 d .
C2 C 0.17809(9) 0.2678(2) 0.40112(10) 0.0321(4) Uani 1 1 d .
H2 H 0.2064 0.3341 0.4384 0.039 Uiso 1 1 calc R
C3 C 0.13903(9) 0.1763(2) 0.41956(11) 0.0360(4) Uani 1 1 d .
H3 H 0.1407 0.1787 0.4694 0.043 Uiso 1 1 calc R
C4 C 0.09714(9) 0.0803(3) 0.36496(12) 0.0386(4) Uani 1 1 d .
C5 C 0.09308(9) 0.0771(2) 0.29238(12) 0.0376(4) Uani 1 1 d .
H5 H 0.0633 0.0137 0.2553 0.045 Uiso 1 1 calc R
C6 C 0.13325(8) 0.1683(2) 0.27329(10) 0.0300(4) Uani 1 1 d .
C7 C 0.12704(8) 0.1664(2) 0.19608(10) 0.0315(4) Uani 1 1 d .
H7 H 0.0910 0.1203 0.1597 0.038 Uiso 1 1 calc R
C8 C 0.14742(9) 0.2156(2) 0.08940(10) 0.0343(4) Uani 1 1 d .
H8A H 0.1418 0.3239 0.0695 0.041 Uiso 1 1 calc R
H8B H 0.1078 0.1606 0.0651 0.041 Uiso 1 1 calc R
C9 C 0.19422(10) 0.1329(2) 0.06855(10) 0.0367(4) Uani 1 1 d .
H9A H 0.2017 0.0273 0.0917 0.044 Uiso 1 1 calc R
H9B H 0.1770 0.1191 0.0130 0.044 Uiso 1 1 calc R
C10 C 0.25473(10) 0.2173(2) 0.09303(10) 0.0359(4) Uani 1 1 d .
H10A H 0.2800 0.1638 0.0707 0.043 Uiso 1 1 calc R
H10B H 0.2474 0.3258 0.0732 0.043 Uiso 1 1 calc R
C11 C 0.34323(9) 0.1685(2) 0.20257(11) 0.0334(4) Uani 1 1 d .
H11 H 0.3568 0.1232 0.1674 0.040 Uiso 1 1 calc R
C12 C 0.38606(9) 0.1698(2) 0.28057(11) 0.0337(4) Uani 1 1 d .
C13 C 0.43986(10) 0.0816(3) 0.30090(13) 0.0433(5) Uani 1 1 d .
H13 H 0.4466 0.0207 0.2640 0.052 Uiso 1 1 calc R
C14 C 0.48248(10) 0.0836(3) 0.37389(14) 0.0475(5) Uani 1 1 d .
C15 C 0.47392(10) 0.1738(3) 0.42840(13) 0.0452(5) Uani 1 1 d .
H15 H 0.5038 0.1738 0.4790 0.054 Uiso 1 1 calc R
C16 C 0.42206(9) 0.2632(3) 0.40890(11) 0.0377(4) Uani 1 1 d .
H16 H 0.4169 0.3264 0.4462 0.045 Uiso 1 1 calc R
C17 C 0.37651(8) 0.2627(2) 0.33470(10) 0.0291(4) Uani 1 1 d .

loop_
_atom_site_aniso_label
_atom_site_aniso_U_11
_atom_site_aniso_U_22
_atom_site_aniso_U_33
_atom_site_aniso_U_23
_atom_site_aniso_U_13
_atom_site_aniso_U_12
Mn 0.02555(15) 0.02295(15) 0.02041(14) -0.00125(9) 0.00868(11) -0.00064(9)
Cl1 0.0498(3) 0.0851(5) 0.0527(4) 0.0175(3) 0.0210(3) -0.0239(3)
Cl2 0.0523(4) 0.1038(6) 0.0829(5) 0.0336(4) 0.0287(4) 0.0443(4)
O1 0.0345(7) 0.0243(6) 0.0300(6) -0.0039(5) 0.0173(5) -0.0039(5)
O2 0.0271(6) 0.0273(6) 0.0302(6) -0.0037(5) 0.0075(5) -0.0001(5)
N1 0.0308(8) 0.0257(8) 0.0225(7) -0.0003(5) 0.0072(6) 0.0003(6)
N2 0.0362(8) 0.0251(8) 0.0257(7) -0.0008(6) 0.0140(6) -0.0005(6)
N3 0.0359(8) 0.0233(7) 0.0250(7) 0.0023(5) 0.0106(6) 0.0003(6)
N4 0.0356(8) 0.0240(8) 0.0291(8) 0.0004(6) 0.0112(7) -0.0016(6)
N5 0.0633(12) 0.0444(10) 0.0286(9) 0.0037(7) 0.0116(8) -0.0025(9)
C1 0.0274(9) 0.0236(8) 0.0295(9) 0.0009(7) 0.0121(7) 0.0031(6)
C2 0.0351(10) 0.0331(10) 0.0292(9) -0.0016(7) 0.0141(8) -0.0004(8)
C3 0.0371(10) 0.0424(11) 0.0322(10) 0.0048(8) 0.0181(8) 0.0019(8)
C4 0.0333(10) 0.0434(11) 0.0415(11) 0.0096(9) 0.0178(9) -0.0033(8)
C5 0.0325(10) 0.0401(11) 0.0367(10) 0.0011(8) 0.0106(8) -0.0073(8)
C6 0.0286(9) 0.0319(9) 0.0296(9) 0.0005(7) 0.0120(7) -0.0004(7)
C7 0.0286(9) 0.0316(9) 0.0294(9) -0.0023(7) 0.0071(7) -0.0035(7)
C8 0.0373(10) 0.0383(11) 0.0212(8) 0.0015(7) 0.0058(7) -0.0043(8)
C9 0.0490(12) 0.0363(10) 0.0218(8) -0.0042(7) 0.0114(8) -0.0021(9)
C10 0.0458(11) 0.0404(11) 0.0241(9) 0.0014(7) 0.0171(8) 0.0036(8)
C11 0.0393(10) 0.0309(10) 0.0347(10) -0.0018(7) 0.0198(8) 0.0022(8)
C12 0.0309(9) 0.0342(10) 0.0369(10) 0.0031(8) 0.0149(8) 0.0022(8)
C13 0.0395(11) 0.0435(12) 0.0508(13) 0.0047(10) 0.0223(10) 0.0087(9)
C14 0.0332(11) 0.0518(13) 0.0579(14) 0.0173(11) 0.0191(10) 0.0134(10)
C15 0.0305(10) 0.0608(14) 0.0389(11) 0.0132(10) 0.0088(9) 0.0014(9)
C16 0.0313(10) 0.0464(12) 0.0327(10) 0.0023(8) 0.0104(8) -0.0023(8)
C17 0.0274(9) 0.0271(9) 0.0325(9) 0.0033(7) 0.0118(7) -0.0028(7)

loop_
_atom_type_symbol
_atom_type_description
_atom_type_scat_dispersion_real
_atom_type_scat_dispersion_imag
_atom_type_scat_source
C C 0.0033 0.0016 'International Tables Vol C Tables 4.2.6.8 and 6.1.1.4'
H H 0.0000 0.0000 'International Tables Vol C Tables 4.2.6.8 and 6.1.1.4'
Cl Cl 0.1484 0.1585 'International Tables Vol C Tables 4.2.6.8 and 6.1.1.4'
Mn Mn 0.3368 0.7283 'International Tables Vol C Tables 4.2.6.8 and 6.1.1.4'
N N 0.0061 0.0033 'International Tables Vol C Tables 4.2.6.8 and 6.1.1.4'
O O 0.0106 0.0060 'International Tables Vol C Tables 4.2.6.8 and 6.1.1.4'

loop_
_geom_angle_atom_site_label_1
_geom_angle_atom_site_label_2
_geom_angle_atom_site_label_3
_geom_angle
_geom_angle_site_symmetry_3
_geom_angle_publ_flag
O1 Mn O2 89.80(6) . y
O1 Mn N2 174.10(6) . y
O2 Mn N2 88.78(6) . y
O1 Mn N1 88.66(6) . y
O2 Mn N1 172.62(6) . y
N2 Mn N1 92.01(6) . y
O1 Mn N3 91.78(6) . y
O2 Mn N3 93.59(6) . y
N2 Mn N3 94.03(6) . y
N1 Mn N3 93.67(6) . y
O1 Mn N3 85.53(5) 4_545 y
O2 Mn N3 85.08(5) 4_545 y
N2 Mn N3 88.64(6) 4_545 y
N1 Mn N3 87.60(6) 4_545 y
N3 Mn N3 177.00(3) 4_545 y
C1 O1 Mn 124.45(11) . ?
C17 O2 Mn 124.84(12) . ?
C7 N1 C8 116.83(15) . ?
C7 N1 Mn 121.54(12) . ?
C8 N1 Mn 121.55(12) . ?
C11 N2 C10 116.53(16) . ?
C11 N2 Mn 121.91(13) . ?
C10 N2 Mn 121.49(12) . ?
N4 N3 Mn 122.84(12) . y
N4 N3 Mn 105.87(11) 4 y
Mn N3 Mn 131.29(7) 4 y
N5 N4 N3 178.46(19) . y
O1 C1 C2 119.20(16) . ?
O1 C1 C6 122.43(16) . ?
C2 C1 C6 118.36(17) . ?
C3 C2 C1 121.06(18) . ?
C3 C2 H2 119.5 . ?
C1 C2 H2 119.5 . ?
C2 C3 C4 119.68(18) . ?
C2 C3 H3 120.2 . ?
C4 C3 H3 120.2 . ?
C5 C4 C3 121.22(18) . ?
C5 C4 Cl1 119.63(17) . ?
C3 C4 Cl1 119.14(16) . ?
C4 C5 C6 119.52(19) . ?
C4 C5 H5 120.2 . ?
C6 C5 H5 120.2 . ?
C5 C6 C1 120.12(17) . ?
C5 C6 C7 118.55(17) . ?
C1 C6 C7 121.27(17) . ?
N1 C7 C6 126.36(17) . ?
N1 C7 H7 116.8 . ?
C6 C7 H7 116.8 . ?
N1 C8 C9 112.53(15) . ?
N1 C8 H8A 109.1 . ?
C9 C8 H8A 109.1 . ?
N1 C8 H8B 109.1 . ?
C9 C8 H8B 109.1 . ?
H8A C8 H8B 107.8 . ?
C10 C9 C8 114.67(16) . ?
C10 C9 H9A 108.6 . ?
C8 C9 H9A 108.6 . ?
C10 C9 H9B 108.6 . ?
C8 C9 H9B 108.6 . ?
H9A C9 H9B 107.6 . ?
N2 C10 C9 112.71(15) . ?
N2 C10 H10A 109.0 . ?
C9 C10 H10A 109.0 . ?
N2 C10 H10B 109.0 . ?
C9 C10 H10B 109.0 . ?
H10A C10 H10B 107.8 . ?
N2 C11 C12 126.52(18) . ?
N2 C11 H11 116.7 . ?
C12 C11 H11 116.7 . ?
C13 C12 C17 120.31(19) . ?
C13 C12 C11 118.06(19) . ?
C17 C12 C11 121.55(17) . ?
C14 C13 C12 119.8(2) . ?
C14 C13 H13 120.1 . ?
C12 C13 H13 120.1 . ?
C13 C14 C15 120.9(2) . ?
C13 C14 Cl2 119.84(19) . ?
C15 C14 Cl2 119.25(18) . ?
C16 C15 C14 119.9(2) . ?
C16 C15 H15 120.1 . ?
C14 C15 H15 120.1 . ?
C15 C16 C17 121.2(2) . ?
C15 C16 H16 119.4 . ?
C17 C16 H16 119.4 . ?
O2 C17 C16 119.39(17) . ?
O2 C17 C12 122.67(17) . ?
C16 C17 C12 117.93(18) . ?

loop_
_geom_bond_atom_site_label_1
_geom_bond_atom_site_label_2
_geom_bond_distance
_geom_bond_site_symmetry_2
_geom_bond_publ_flag
Mn O1 1.8820(12) . y
Mn O2 1.8969(13) . y
Mn N2 2.0328(15) . y
Mn N1 2.0397(15) . y
Mn N3 2.2163(15) . y
Mn N3 2.4714(15) 4_545 y
Cl1 C4 1.747(2) . ?
Cl2 C14 1.744(2) . ?
O1 C1 1.317(2) . ?
O2 C17 1.315(2) . ?
N1 C7 1.281(2) . ?
N1 C8 1.475(2) . ?
N2 C11 1.285(2) . ?
N2 C10 1.473(2) . ?
N3 N4 1.204(2) . y
N3 Mn 2.4714(15) 4 ?
N4 N5 1.149(2) . y
C1 C2 1.400(2) . ?
C1 C6 1.413(3) . ?
C2 C3 1.376(3) . ?
C2 H2 0.9500 . ?
C3 C4 1.390(3) . ?
C3 H3 0.9500 . ?
C4 C5 1.370(3) . ?
C5 C6 1.402(3) . ?
C5 H5 0.9500 . ?
C6 C7 1.442(3) . ?
C7 H7 0.9500 . ?
C8 C9 1.516(3) . ?
C8 H8A 0.9900 . ?
C8 H8B 0.9900 . ?
C9 C10 1.514(3) . ?
C9 H9A 0.9900 . ?
C9 H9B 0.9900 . ?
C10 H10A 0.9900 . ?
C10 H10B 0.9900 . ?
C11 C12 1.439(3) . ?
C11 H11 0.9500 . ?
C12 C13 1.406(3) . ?
C12 C17 1.407(3) . ?
C13 C14 1.366(3) . ?
C13 H13 0.9500 . ?
C14 C15 1.389(3) . ?
C15 C16 1.376(3) . ?
C15 H15 0.9500 . ?
C16 C17 1.407(3) . ?
C16 H16 0.9500 . ?
